data_7037261
loop_
_publ_author_name
'Kawakami, Hinako'
'Tonegawa, Asato'
'Ishida, Takayuki'

_publ_section_title
;
 A designed room-temperature triplet ligand from pyridine-2,6-diyl
 bis(tert-butyl nitroxide).
;
_journal_issue 4
_journal_name_full 'Dalton transactions (Cambridge, England : 2003)'
_journal_page_first 1306
_journal_page_last 1309
_journal_paper_doi 10.1039/c5dt04218f
_journal_volume 45
_journal_year 2016
_chemical_formula_moiety 'C22 H31 N3 O2'
_chemical_formula_sum 'C22 H31 N3 O2'
_chemical_formula_weight 369.51
_chemical_melting_point 402
_chemical_name_common 'mesitylpyridinediyl bisnitroxide '
_chemical_name_systematic MesPyBN
_space_group_IT_number 14
_symmetry_cell_setting monoclinic
_symmetry_Int_Tables_number 14
_symmetry_space_group_name_Hall '-P 2yn'
_symmetry_space_group_name_H-M 'P 1 21/n 1'
_atom_sites_solution_hydrogens geom
_atom_sites_solution_primary direct
_atom_sites_solution_secondary difmap
_audit_update_record
;
2015-10-21 deposited with the CCDC.
2015-11-16 downloaded from the CCDC.
;
_cell_angle_alpha 90.0000
_cell_angle_beta 97.91(5)
_cell_angle_gamma 90.0000
_cell_formula_units_Z 4
_cell_length_a 10.089(6)
_cell_length_b 9.896(5)
_cell_length_c 21.005(13)
_cell_measurement_reflns_used 10157
_cell_measurement_temperature 90
_cell_measurement_theta_max 27.11
_cell_measurement_theta_min 2.28
_cell_volume 2077(2)
_computing_cell_refinement 'RAPID AUTO'
_computing_data_collection 'RAPID AUTO (Rigaku)'
_computing_data_reduction 'RAPID AUTO'
_computing_molecular_graphics 'CrystalStructure 4.0'
_computing_publication_material 'CrystalStructure 4.0 (Rigaku, 2010)'
_computing_structure_refinement 'CRYSTALS (Carruthers, et al., 1999)'
_computing_structure_solution 'SIR2004 (Burla, et al., 2005)'
_diffrn_ambient_temperature 90
_diffrn_detector_area_resol_mean 10.000
_diffrn_measured_fraction_theta_full 0.990
_diffrn_measured_fraction_theta_max 0.990
_diffrn_measurement_device_type 'Rigaku R-AXIS RAPID'
_diffrn_measurement_method \w
_diffrn_radiation_type 'Mo K\a'
_diffrn_radiation_wavelength 0.71073
_diffrn_reflns_av_R_equivalents 0.1158
_diffrn_reflns_limit_h_max 12
_diffrn_reflns_limit_h_min -12
_diffrn_reflns_limit_k_max 12
_diffrn_reflns_limit_k_min -12
_diffrn_reflns_limit_l_max 26
_diffrn_reflns_limit_l_min -26
_diffrn_reflns_number 14149
_diffrn_reflns_theta_full 26.92
_diffrn_reflns_theta_max 26.91
_diffrn_standards_number 0
_exptl_absorpt_coefficient_mu 0.076
_exptl_absorpt_correction_T_max 0.996
_exptl_absorpt_correction_T_min 0.973
_exptl_absorpt_correction_type numerical
_exptl_absorpt_process_details 'NUMABS (Rigaku, 1999)'
_exptl_crystal_colour red
_exptl_crystal_density_diffrn 1.181
_exptl_crystal_density_method 'not measured'
_exptl_crystal_description platelet
_exptl_crystal_F_000 800.00
_exptl_crystal_preparation 'Magnetic properties'
_exptl_crystal_recrystallization_method 'Re-crystallisation from solvent: hexane'
_exptl_crystal_size_max 0.60
_exptl_crystal_size_mid 0.40
_exptl_crystal_size_min 0.05
_refine_diff_density_max 0.574
_refine_diff_density_min -0.697
_refine_ls_extinction_method none
_refine_ls_goodness_of_fit_ref 0.948
_refine_ls_hydrogen_treatment refxyz
_refine_ls_number_parameters 368
_refine_ls_number_reflns 4451
_refine_ls_R_factor_gt 0.0510
_refine_ls_shift/su_max 0.039
_refine_ls_structure_factor_coef F
_refine_ls_weighting_details 'w = 1/[0.0001Fo^2^ + 1.0000\s(Fo^2^)]'
_refine_ls_weighting_scheme calc
_refine_ls_wR_factor_ref 0.0483
_reflns_number_gt 1664
_reflns_number_total 4451
_reflns_threshold_expression F>2.0\s(F)
_cod_data_source_file c5dt04218f1.cif
_cod_data_source_block MesPyBN
_cod_depositor_comments 'Adding full bibliography for 7037261--7037262.cif.'
_cod_database_code 7037261
_audit_block_doi 10.5517/cc1k2j49

loop_
_symmetry_equiv_pos_site_id
_symmetry_equiv_pos_as_xyz
1 +X,+Y,+Z
2 1/2-X,1/2+Y,1/2-Z
3 -X,-Y,-Z
4 1/2+X,1/2-Y,1/2+Z

loop_
_atom_site_label
_atom_site_type_symbol
_atom_site_fract_x
_atom_site_fract_y
_atom_site_fract_z
_atom_site_U_iso_or_equiv
_atom_site_adp_type
_atom_site_occupancy
_atom_site_symmetry_multiplicity
_atom_site_calc_flag
O1 O 0.31087(17) 0.27975(18) 0.35013(11) 0.0620(8) Uani 1.0 4 d
O2 O 0.80769(17) -0.18508(16) 0.43336(9) 0.0426(7) Uani 1.0 4 d
N1 N 0.3382(2) 0.1525(2) 0.35391(10) 0.0344(8) Uani 1.0 4 d
N2 N 0.6808(2) -0.1656(2) 0.42069(10) 0.0306(7) Uani 1.0 4 d
N3 N 0.5082(2) -0.0087(2) 0.38610(10) 0.0281(7) Uani 1.0 4 d
C1 C 0.4757(3) 0.1182(3) 0.36743(12) 0.0283(9) Uani 1.0 4 d
C2 C 0.5673(3) 0.2216(3) 0.36107(13) 0.0285(9) Uani 1.0 4 d
C3 C 0.7026(3) 0.1916(3) 0.37217(12) 0.0270(9) Uani 1.0 4 d
C4 C 0.7404(3) 0.0605(3) 0.39172(12) 0.0271(9) Uani 1.0 4 d
C5 C 0.6399(3) -0.0335(3) 0.39864(12) 0.0278(9) Uani 1.0 4 d
C6 C 0.8060(3) 0.2960(3) 0.36418(13) 0.0275(9) Uani 1.0 4 d
C7 C 0.8073(3) 0.3589(3) 0.30403(14) 0.0305(9) Uani 1.0 4 d
C8 C 0.9065(3) 0.4548(3) 0.29683(16) 0.0330(10) Uani 1.0 4 d
C9 C 1.0025(3) 0.4900(3) 0.34766(15) 0.0336(10) Uani 1.0 4 d
C10 C 0.9982(3) 0.4279(3) 0.40697(15) 0.0320(10) Uani 1.0 4 d
C11 C 0.9028(3) 0.3305(3) 0.41650(14) 0.0320(9) Uani 1.0 4 d
C12 C 0.7068(4) 0.3255(3) 0.24544(16) 0.0367(11) Uani 1.0 4 d
C13 C 1.1114(4) 0.5922(4) 0.3405(2) 0.0503(14) Uani 1.0 4 d
C14 C 0.9045(4) 0.2678(4) 0.48283(15) 0.0349(11) Uani 1.0 4 d
C15 C 0.2208(3) 0.0559(3) 0.34854(13) 0.0295(9) Uani 1.0 4 d
C16 C 0.1913(4) 0.0243(4) 0.41611(17) 0.0485(13) Uani 1.0 4 d
C17 C 0.2487(4) -0.0708(4) 0.31064(18) 0.0397(11) Uani 1.0 4 d
C18 C 0.1031(4) 0.1307(4) 0.31132(18) 0.0417(12) Uani 1.0 4 d
C19 C 0.5903(3) -0.2863(3) 0.42428(14) 0.0314(9) Uani 1.0 4 d
C20 C 0.4784(4) -0.2543(4) 0.46389(19) 0.0459(13) Uani 1.0 4 d
C21 C 0.5380(4) -0.3279(4) 0.35528(17) 0.0446(12) Uani 1.0 4 d
C22 C 0.6771(4) -0.4011(4) 0.4571(2) 0.0495(13) Uani 1.0 4 d
H1 H 0.534(2) 0.313(3) 0.3493(10) 0.027(7) Uiso 1.0 4 d
H2 H 0.838(3) 0.031(3) 0.3990(11) 0.044(8) Uiso 1.0 4 d
H3 H 0.904(2) 0.496(3) 0.2545(12) 0.037(8) Uiso 1.0 4 d
H4 H 1.068(2) 0.452(2) 0.4439(11) 0.029(8) Uiso 1.0 4 d
H5 H 0.613(3) 0.363(3) 0.2512(12) 0.048(9) Uiso 1.0 4 d
H6 H 0.741(3) 0.356(3) 0.2064(14) 0.066(11) Uiso 1.0 4 d
H7 H 0.691(3) 0.222(3) 0.2430(12) 0.052(9) Uiso 1.0 4 d
H8 H 1.096(3) 0.628(3) 0.2972(13) 0.046(10) Uiso 1.0 4 d
H9 H 1.099(3) 0.663(3) 0.3649(13) 0.051(11) Uiso 1.0 4 d
H10 H 1.209(4) 0.548(4) 0.3458(18) 0.135(17) Uiso 1.0 4 d
H11 H 0.815(3) 0.265(3) 0.4974(12) 0.055(10) Uiso 1.0 4 d
H12 H 0.943(3) 0.158(3) 0.4823(12) 0.068(9) Uiso 1.0 4 d
H13 H 0.964(3) 0.316(3) 0.5155(14) 0.062(10) Uiso 1.0 4 d
H14 H 0.113(3) -0.045(3) 0.4123(12) 0.048(9) Uiso 1.0 4 d
H15 H 0.270(3) -0.024(3) 0.4417(13) 0.053(10) Uiso 1.0 4 d
H16 H 0.166(3) 0.101(3) 0.4397(14) 0.074(12) Uiso 1.0 4 d
H17 H 0.286(3) -0.046(3) 0.2717(13) 0.047(9) Uiso 1.0 4 d
H18 H 0.313(3) -0.134(3) 0.3384(13) 0.060(10) Uiso 1.0 4 d
H19 H 0.156(3) -0.124(3) 0.3024(12) 0.051(9) Uiso 1.0 4 d
H20 H 0.027(3) 0.063(3) 0.3057(12) 0.045(9) Uiso 1.0 4 d
H21 H 0.076(3) 0.218(3) 0.3353(13) 0.068(10) Uiso 1.0 4 d
H22 H 0.125(3) 0.151(3) 0.2671(13) 0.055(10) Uiso 1.0 4 d
H23 H 0.429(3) -0.347(3) 0.4744(12) 0.055(9) Uiso 1.0 4 d
H24 H 0.519(3) -0.222(3) 0.5070(15) 0.078(13) Uiso 1.0 4 d
H25 H 0.417(3) -0.184(3) 0.4432(14) 0.066(10) Uiso 1.0 4 d
H26 H 0.620(3) -0.362(3) 0.3350(13) 0.065(10) Uiso 1.0 4 d
H27 H 0.469(3) -0.401(3) 0.3557(13) 0.063(10) Uiso 1.0 4 d
H28 H 0.488(3) -0.251(3) 0.3324(13) 0.063(11) Uiso 1.0 4 d
H29 H 0.759(3) -0.422(3) 0.4280(14) 0.086(12) Uiso 1.0 4 d
H30 H 0.704(3) -0.382(3) 0.5016(13) 0.045(10) Uiso 1.0 4 d
H31 H 0.607(3) -0.492(3) 0.4582(14) 0.089(11) Uiso 1.0 4 d

loop_
_atom_site_aniso_label
_atom_site_aniso_U_11
_atom_site_aniso_U_22
_atom_site_aniso_U_33
_atom_site_aniso_U_12
_atom_site_aniso_U_13
_atom_site_aniso_U_23
O1 0.0384(13) 0.0231(12) 0.124(3) 0.0046(10) 0.0090(14) 0.0082(12)
O2 0.0306(12) 0.0319(12) 0.0627(15) 0.0016(9) -0.0032(11) 0.0052(11)
N1 0.0293(15) 0.0216(14) 0.0524(18) 0.0024(12) 0.0063(13) 0.0029(12)
N2 0.0319(14) 0.0238(13) 0.0352(16) 0.0006(12) 0.0013(12) 0.0043(11)
N3 0.0338(15) 0.0202(13) 0.0307(15) 0.0030(11) 0.0057(12) 0.0010(11)
C1 0.0277(17) 0.0260(17) 0.0313(18) 0.0016(14) 0.0047(15) -0.0017(14)
C2 0.0363(19) 0.0194(17) 0.0305(19) 0.0008(14) 0.0076(15) 0.0008(14)
C3 0.0314(17) 0.0229(16) 0.0272(18) -0.0033(13) 0.0053(14) -0.0018(13)
C4 0.0286(18) 0.0256(17) 0.0279(19) -0.0008(14) 0.0070(14) -0.0019(13)
C5 0.0322(17) 0.0220(17) 0.0284(19) 0.0021(13) 0.0010(14) -0.0016(13)
C6 0.0324(18) 0.0191(16) 0.0327(19) -0.0005(13) 0.0102(15) -0.0005(14)
C7 0.0336(19) 0.0246(17) 0.035(2) 0.0030(14) 0.0095(16) 0.0027(14)
C8 0.043(2) 0.0255(18) 0.032(2) 0.0022(14) 0.0096(17) 0.0041(16)
C9 0.0399(19) 0.0248(17) 0.038(2) -0.0012(14) 0.0125(17) 0.0037(15)
C10 0.0319(19) 0.0256(17) 0.037(3) -0.0023(14) 0.0016(16) -0.0048(16)
C11 0.0353(18) 0.0239(16) 0.038(2) -0.0004(14) 0.0099(16) -0.0001(15)
C12 0.040(3) 0.037(2) 0.034(3) -0.0039(17) 0.0067(18) 0.0034(17)
C13 0.064(3) 0.039(3) 0.051(3) -0.016(2) 0.019(3) -0.005(3)
C14 0.038(2) 0.039(2) 0.027(3) -0.0040(17) 0.0018(17) 0.0023(16)
C15 0.0290(18) 0.0272(16) 0.0333(19) -0.0034(13) 0.0077(15) -0.0001(14)
C16 0.049(3) 0.051(3) 0.047(3) -0.003(2) 0.013(2) 0.010(2)
C17 0.034(3) 0.038(2) 0.047(3) -0.0011(17) 0.0063(19) -0.0010(18)
C18 0.034(2) 0.037(3) 0.052(3) 0.0015(17) -0.0030(19) 0.0007(19)
C19 0.0346(18) 0.0183(16) 0.042(2) 0.0005(13) 0.0069(16) 0.0060(14)
C20 0.052(3) 0.038(3) 0.051(3) -0.0007(18) 0.018(3) 0.008(2)
C21 0.049(3) 0.036(3) 0.050(3) -0.0086(19) 0.010(2) -0.0104(19)
C22 0.052(3) 0.031(2) 0.063(3) 0.0035(17) 0.001(3) 0.015(2)

loop_
_atom_type_symbol
_atom_type_description
_atom_type_scat_dispersion_real
_atom_type_scat_dispersion_imag
_atom_type_scat_source
C C 0.003 0.002
;
International Tables for Crystallography
(1992, Vol. C, Tables 4.2.6.8 and 6.1.1.4)
;
H H 0.000 0.000
;
International Tables for Crystallography
(1992, Vol. C, Table 6.1.1.4)
;
N N 0.006 0.003
;
International Tables for Crystallography
(1992, Vol. C, Tables 4.2.6.8 and 6.1.1.4)
;
O O 0.011 0.006
;
International Tables for Crystallography
(1992, Vol. C, Tables 4.2.6.8 and 6.1.1.4)
;

loop_
_geom_angle_atom_site_label_1
_geom_angle_atom_site_label_2
_geom_angle_atom_site_label_3
_geom_angle
_geom_angle_publ_flag
O1 N1 C1 116.1(2) yes
O1 N1 C15 117.00(19) yes
C1 N1 C15 126.7(2) yes
O2 N2 C5 116.0(2) yes
O2 N2 C19 117.55(19) yes
C5 N2 C19 126.1(2) yes
C1 N3 C5 115.1(3) yes
N1 C1 N3 118.4(3) yes
N1 C1 C2 116.6(3) yes
N3 C1 C2 125.0(3) yes
C1 C2 C3 118.4(3) yes
C2 C3 C4 118.2(3) yes
C2 C3 C6 121.3(3) yes
C4 C3 C6 120.5(3) yes
C3 C4 C5 118.3(3) yes
N2 C5 N3 117.7(3) yes
N2 C5 C4 117.4(3) yes
N3 C5 C4 124.9(3) yes
C3 C6 C7 119.9(3) yes
C3 C6 C11 120.0(3) yes
C7 C6 C11 120.1(3) yes
C6 C7 C8 119.3(3) yes
C6 C7 C12 122.9(3) yes
C8 C7 C12 117.8(3) yes
C7 C8 C9 121.4(3) yes
C8 C9 C10 118.3(3) yes
C8 C9 C13 122.1(3) yes
C10 C9 C13 119.6(3) yes
C9 C10 C11 122.6(3) yes
C6 C11 C10 118.2(3) yes
C6 C11 C14 122.3(3) yes
C10 C11 C14 119.4(3) yes
N1 C15 C16 108.1(3) yes
N1 C15 C17 111.0(3) yes
N1 C15 C18 106.1(3) yes
C16 C15 C17 113.0(3) yes
C16 C15 C18 109.9(3) yes
C17 C15 C18 108.5(3) yes
N2 C19 C20 111.1(3) yes
N2 C19 C21 107.3(3) yes
N2 C19 C22 107.2(3) yes
C20 C19 C21 112.9(3) yes
C20 C19 C22 109.1(3) yes
C21 C19 C22 109.0(3) yes
C1 C2 H1 119.2(12) no
C3 C2 H1 122.3(12) no
C3 C4 H2 122.1(13) no
C5 C4 H2 119.5(13) no
C7 C8 H3 117.0(13) no
C9 C8 H3 121.6(13) no
C9 C10 H4 119.0(13) no
C11 C10 H4 118.4(13) no
C7 C12 H5 110.1(13) no
C7 C12 H6 109.7(15) no
C7 C12 H7 109.7(13) no
H5 C12 H6 115(2) no
H5 C12 H7 102.9(18) no
H6 C12 H7 109(2) no
C9 C13 H8 108.3(14) no
C9 C13 H9 108.3(18) no
C9 C13 H10 112.6(19) no
H8 C13 H9 103(3) no
H8 C13 H10 106(3) no
H9 C13 H10 117(3) no
C11 C14 H11 113.4(14) no
C11 C14 H12 109.6(13) no
C11 C14 H13 112.0(17) no
H11 C14 H12 107.6(19) no
H11 C14 H13 107(3) no
H12 C14 H13 107.0(19) no
C15 C16 H14 107.9(14) no
C15 C16 H15 110.7(16) no
C15 C16 H16 114.9(18) no
H14 C16 H15 105(2) no
H14 C16 H16 108(3) no
H15 C16 H16 110(3) no
C15 C17 H17 110.5(14) no
C15 C17 H18 110.6(15) no
C15 C17 H19 105.7(14) no
H17 C17 H18 110(2) no
H17 C17 H19 114.5(19) no
H18 C17 H19 105.3(19) no
C15 C18 H20 105.2(13) no
C15 C18 H21 112.9(14) no
C15 C18 H22 108.3(14) no
H20 C18 H21 111(2) no
H20 C18 H22 107(2) no
H21 C18 H22 113(2) no
C19 C20 H23 109.5(14) no
C19 C20 H24 108.6(18) no
C19 C20 H25 111.9(17) no
H23 C20 H24 103(3) no
H23 C20 H25 114(2) no
H24 C20 H25 109(3) no
C19 C21 H26 106.8(14) no
C19 C21 H27 109.5(15) no
C19 C21 H28 109.8(16) no
H26 C21 H27 111(2) no
H26 C21 H28 115(3) no
H27 C21 H28 104(2) no
C19 C22 H29 108.3(14) no
C19 C22 H30 111.1(15) no
C19 C22 H31 105.9(14) no
H29 C22 H30 116(2) no
H29 C22 H31 112(2) no
H30 C22 H31 103(2) no

loop_
_geom_bond_atom_site_label_1
_geom_bond_atom_site_label_2
_geom_bond_distance
_geom_bond_publ_flag
O1 N1 1.289(3) yes
O2 N2 1.286(3) yes
N1 C1 1.418(4) yes
N1 C15 1.514(4) yes
N2 C5 1.429(4) yes
N2 C19 1.512(4) yes
N3 C1 1.343(4) yes
N3 C5 1.341(4) yes
C1 C2 1.398(4) yes
C2 C3 1.385(4) yes
C3 C4 1.398(4) yes
C3 C6 1.495(4) yes
C4 C5 1.398(4) yes
C6 C7 1.410(4) yes
C6 C11 1.408(4) yes
C7 C8 1.403(4) yes
C7 C12 1.519(5) yes
C8 C9 1.383(4) yes
C9 C10 1.395(5) yes
C9 C13 1.517(5) yes
C10 C11 1.396(4) yes
C11 C14 1.523(5) yes
C15 C16 1.522(5) yes
C15 C17 1.532(5) yes
C15 C18 1.521(4) yes
C19 C20 1.524(5) yes
C19 C21 1.529(5) yes
C19 C22 1.538(5) yes
C2 H1 0.99(3) no
C4 H2 1.02(3) no
C8 H3 0.98(3) no
C10 H4 1.00(2) no
C12 H5 1.04(3) no
C12 H6 0.98(3) no
C12 H7 1.04(3) no
C13 H8 0.97(3) no
C13 H9 0.89(3) no
C13 H10 1.07(4) no
C14 H11 0.99(3) no
C14 H12 1.15(3) no
C14 H13 0.97(3) no
C16 H14 1.04(3) no
C16 H15 1.01(3) no
C16 H16 0.96(3) no
C17 H17 0.97(3) no
C17 H18 1.03(3) no
C17 H19 1.07(3) no
C18 H20 1.01(3) no
C18 H21 1.06(3) no
C18 H22 1.01(3) no
C20 H23 1.08(3) no
C20 H24 0.99(3) no
C20 H25 0.99(3) no
C21 H26 1.03(3) no
C21 H27 1.01(3) no
C21 H28 1.00(3) no
C22 H29 1.11(3) no
C22 H30 0.96(3) no
C22 H31 1.15(3) no

loop_
_geom_contact_atom_site_label_1
_geom_contact_atom_site_label_2
_geom_contact_distance
_geom_contact_publ_flag
_geom_contact_site_symmetry_2
O1 N3 3.503(3) no .
O1 C2 2.629(4) no .
O1 C16 3.198(5) no .
O1 C18 2.601(4) no .
O2 N3 3.512(3) no .
O2 C4 2.640(4) no .
O2 C20 3.536(5) no .
O2 C21 3.296(5) no .
O2 C22 2.595(4) no .
N1 C5 3.570(4) no .
N2 C1 3.576(4) no .
N3 C3 2.831(4) no .
N3 C15 2.968(4) no .
N3 C16 3.359(5) no .
N3 C17 2.933(4) no .
N3 C19 2.949(4) no .
N3 C20 2.967(5) no .
N3 C21 3.247(5) no .
C1 C4 2.711(4) no .
C1 C16 3.309(5) no .
C1 C17 3.068(5) no .
C2 C5 2.715(4) no .
C2 C7 3.153(5) no .
C2 C11 3.591(4) no .
C2 C12 3.143(5) no .
C3 C12 2.979(5) no .
C3 C14 2.970(5) no .
C4 C7 3.593(4) no .
C4 C11 3.140(4) no .
C4 C14 3.121(5) no .
C5 C20 3.150(5) no .
C5 C21 3.181(5) no .
C6 C9 2.815(4) no .
C7 C10 2.776(4) no .
C8 C11 2.803(5) no .
O2 C14 3.286(4) no 3_756
O2 C16 3.538(5) no 3_656
C14 O2 3.286(4) no 3_756
C16 O2 3.538(5) no 3_656
O1 H1 2.28(2) no .
O1 H16 3.09(3) no .
O1 H20 3.59(3) no .
O1 H21 2.43(3) no .
O1 H22 2.70(3) no .
O2 H2 2.29(3) no .
O2 H24 3.50(3) no .
O2 H26 3.14(3) no .
O2 H29 2.40(3) no .
O2 H30 2.71(3) no .
N1 H1 2.55(2) no .
N1 H14 3.35(3) no .
N1 H15 2.70(3) no .
N1 H16 2.72(3) no .
N1 H17 2.62(3) no .
N1 H18 2.86(3) no .
N1 H19 3.39(3) no .
N1 H20 3.28(3) no .
N1 H21 2.70(3) no .
N1 H22 2.62(3) no .
N2 H2 2.59(3) no .
N2 H23 3.42(3) no .
N2 H24 2.66(4) no .
N2 H25 2.77(3) no .
N2 H26 2.66(3) no .
N2 H27 3.33(3) no .
N2 H28 2.64(3) no .
N2 H29 2.66(3) no .
N2 H30 2.72(3) no .
N2 H31 3.43(3) no .
N3 H1 3.30(3) no .
N3 H2 3.33(3) no .
N3 H15 2.82(3) no .
N3 H17 3.08(3) no .
N3 H18 2.42(3) no .
N3 H24 3.30(3) no .
N3 H25 2.37(3) no .
N3 H28 2.65(3) no .
C1 H15 3.10(3) no .
C1 H17 3.05(3) no .
C1 H18 3.00(3) no .
C1 H25 3.48(3) no .
C2 H2 3.33(3) no .
C2 H5 2.79(3) no .
C2 H7 2.93(3) no .
C2 H11 3.56(3) no .
C3 H5 3.08(3) no .
C3 H7 2.72(3) no .
C3 H11 2.81(3) no .
C3 H12 3.13(3) no .
C4 H1 3.30(2) no .
C4 H7 3.48(3) no .
C4 H11 3.02(3) no .
C4 H12 2.77(3) no .
C5 H18 3.51(3) no .
C5 H24 3.31(3) no .
C5 H25 2.96(3) no .
C5 H26 3.51(3) no .
C5 H28 2.89(3) no .
C6 H1 2.73(2) no .
C6 H2 2.73(3) no .
C6 H3 3.29(3) no .
C6 H4 3.31(2) no .
C6 H5 2.93(3) no .
C6 H6 3.34(3) no .
C6 H7 2.75(3) no .
C6 H11 2.80(3) no .
C6 H12 3.00(3) no .
C6 H13 3.36(3) no .
C7 H1 3.07(3) no .
C8 H4 3.29(3) no .
C8 H5 3.12(3) no .
C8 H6 2.54(3) no .
C8 H7 3.26(3) no .
C8 H8 2.57(3) no .
C8 H9 3.05(3) no .
C8 H10 3.22(4) no .
C10 H3 3.28(3) no .
C10 H8 3.29(3) no .
C10 H9 2.74(3) no .
C10 H10 2.88(4) no .
C10 H11 3.26(3) no .
C10 H12 3.19(3) no .
C10 H13 2.60(3) no .
C11 H2 3.05(3) no .
C12 H1 2.98(3) no .
C12 H3 2.60(3) no .
C13 H3 2.74(3) no .
C13 H4 2.67(3) no .
C14 H2 2.95(3) no .
C14 H4 2.66(3) no .
C15 H25 3.52(3) no .
C16 H17 3.37(3) no .
C16 H18 2.68(3) no .
C16 H19 2.79(3) no .
C16 H20 2.69(3) no .
C16 H21 2.71(3) no .
C16 H22 3.35(3) no .
C16 H25 3.07(3) no .
C17 H14 2.70(3) no .
C17 H15 2.77(3) no .
C17 H16 3.40(3) no .
C17 H20 2.59(3) no .
C17 H21 3.42(3) no .
C17 H22 2.62(3) no .
C17 H25 3.25(3) no .
C17 H28 2.99(3) no .
C18 H14 2.73(3) no .
C18 H15 3.38(3) no .
C18 H16 2.70(3) no .
C18 H17 2.75(3) no .
C18 H18 3.37(3) no .
C18 H19 2.59(3) no .
C19 H18 3.46(3) no .
C20 H15 3.10(3) no .
C20 H18 3.15(3) no .
C20 H26 3.40(3) no .
C20 H27 2.69(3) no .
C20 H28 2.78(3) no .
C20 H29 3.45(3) no .
C20 H30 2.63(3) no .
C20 H31 2.70(3) no .
C21 H18 2.95(3) no .
C21 H23 2.87(3) no .
C21 H24 3.38(4) no .
C21 H25 2.75(3) no .
C21 H29 2.69(3) no .
C21 H30 3.33(3) no .
C21 H31 2.72(3) no .
C22 H23 2.63(3) no .
C22 H24 2.69(3) no .
C22 H25 3.37(3) no .
C22 H26 2.58(3) no .
C22 H27 2.78(3) no .
C22 H28 3.36(3) no .
H1 H5 2.36(4) no .
H1 H7 3.05(4) no .
H2 H11 3.14(4) no .
H2 H12 2.29(4) no .
H3 H5 3.21(4) no .
H3 H6 2.28(4) no .
H3 H7 3.45(4) no .
H3 H8 2.40(3) no .
H3 H9 3.28(4) no .
H3 H10 3.43(4) no .
H4 H8 3.59(4) no .
H4 H9 2.72(4) no .
H4 H10 2.83(5) no .
H4 H11 3.46(4) no .
H4 H12 3.31(4) no .
H4 H13 2.37(4) no .
H14 H18 2.85(4) no .
H14 H19 2.53(4) no .
H14 H20 2.53(4) no .
H14 H21 3.06(4) no .
H14 H25 3.34(4) no .
H15 H18 2.52(4) no .
H15 H19 3.15(4) no .
H15 H20 3.60(4) no .
H15 H23 3.60(4) no .
H15 H24 3.34(4) no .
H15 H25 2.17(4) no .
H16 H20 2.99(4) no .
H16 H21 2.54(4) no .
H17 H20 3.00(4) no .
H17 H22 2.53(4) no .
H17 H28 3.03(4) no .
H18 H20 3.47(4) no .
H18 H25 2.36(4) no .
H18 H27 3.07(4) no .
H18 H28 2.13(4) no .
H19 H20 2.27(4) no .
H19 H21 3.57(4) no .
H19 H22 2.83(4) no .
H19 H28 3.55(4) no .
H23 H27 2.64(4) no .
H23 H28 3.26(4) no .
H23 H30 2.77(4) no .
H23 H31 2.36(4) no .
H24 H30 2.46(4) no .
H24 H31 3.03(5) no .
H25 H27 2.92(4) no .
H25 H28 2.62(4) no .
H25 H30 3.57(4) no .
H25 H31 3.59(4) no .
H26 H29 2.32(4) no .
H26 H30 3.49(4) no .
H26 H31 2.91(4) no .
H27 H29 3.11(4) no .
H27 H31 2.56(4) no .
H28 H29 3.59(4) no .
O1 H10 2.84(4) no 1_455
O1 H17 3.13(3) no 2_555
O1 H19 3.40(3) no 2_555
O1 H24 3.29(3) no 3_656
O1 H27 3.53(3) no 1_565
O1 H30 3.30(3) no 3_656
O2 H6 2.94(3) no 2_645
O2 H12 2.88(3) no 3_756
O2 H13 2.73(3) no 3_756
O2 H14 3.46(3) no 1_655
O2 H15 3.51(3) no 3_656
O2 H16 2.77(3) no 3_656
N1 H8 3.34(3) no 2_645
N1 H24 3.15(3) no 3_656
N2 H6 2.89(3) no 2_645
N2 H15 3.43(3) no 3_656
N2 H16 3.19(3) no 3_656
N3 H3 3.20(3) no 2_645
N3 H24 3.24(3) no 3_656
C1 H3 3.22(3) no 2_645
C1 H8 3.43(3) no 2_645
C1 H24 2.83(3) no 3_656
C2 H3 3.34(3) no 2_645
C2 H24 3.02(4) no 3_656
C2 H31 3.48(3) no 1_565
C3 H3 3.35(3) no 2_645
C4 H3 3.28(3) no 2_645
C4 H6 2.91(3) no 2_645
C4 H15 3.53(3) no 3_656
C5 H3 3.20(3) no 2_645
C5 H6 2.87(3) no 2_645
C5 H15 3.40(3) no 3_656
C6 H20 3.55(3) no 1_655
C6 H21 2.97(3) no 1_655
C6 H29 3.16(3) no 1_565
C7 H21 3.04(3) no 1_655
C7 H26 3.46(3) no 1_565
C7 H29 3.47(3) no 1_565
C8 H7 2.91(3) no 2_655
C8 H17 3.60(3) no 2_655
C8 H21 2.95(3) no 1_655
C8 H26 3.60(3) no 1_565
C8 H29 3.52(3) no 1_565
C9 H7 3.42(3) no 2_655
C9 H13 3.43(3) no 3_766
C9 H17 3.53(3) no 2_655
C9 H21 2.81(3) no 1_655
C9 H29 3.28(3) no 1_565
C10 H4 3.50(3) no 3_766
C10 H13 3.01(3) no 3_766
C10 H21 2.74(3) no 1_655
C10 H29 2.92(3) no 1_565
C10 H30 3.37(3) no 3_756
C11 H16 3.48(3) no 1_655
C11 H21 2.83(3) no 1_655
C11 H29 2.87(3) no 1_565
C12 H3 3.45(3) no 2_645
C12 H20 3.40(3) no 2_555
C12 H26 3.19(3) no 2_655
C13 H7 3.55(3) no 2_655
C13 H13 3.34(3) no 3_766
C13 H17 3.03(3) no 2_655
C13 H18 3.39(3) no 1_665
C13 H19 2.97(3) no 1_665
C13 H27 3.58(3) no 1_665
C14 H4 3.17(2) no 3_766
C14 H9 3.28(3) no 3_766
C14 H14 3.14(3) no 3_656
C14 H15 3.49(3) no 3_656
C14 H16 3.34(3) no 1_655
C14 H29 3.52(3) no 1_565
C16 H2 3.53(3) no 1_455
C16 H11 3.40(3) no 3_656
C16 H12 3.30(3) no 1_455
C16 H12 3.23(3) no 3_656
C17 H8 3.35(3) no 1_445
C17 H8 3.53(3) no 2_645
C17 H9 3.31(3) no 1_445
C17 H10 3.57(4) no 2_645
C17 H22 3.53(3) no 2_545
C18 H2 3.59(3) no 1_455
C18 H5 3.57(3) no 2_545
C18 H26 3.55(3) no 2_555
C18 H27 3.50(3) no 2_555
C18 H28 3.25(3) no 2_555
C20 H11 3.18(3) no 3_656
C20 H31 3.18(3) no 3_646
C21 H1 3.55(3) no 1_545
C21 H6 3.28(3) no 2_645
C21 H10 3.52(4) no 1_445
C21 H20 3.52(3) no 2_545
C21 H22 2.86(3) no 2_545
C22 H4 3.12(2) no 3_756
C22 H23 3.14(3) no 3_646
H1 C21 3.55(3) no 1_565
H1 H19 3.54(3) no 2_555
H1 H24 3.26(4) no 3_656
H1 H26 3.35(4) no 1_565
H1 H27 2.91(4) no 1_565
H1 H31 3.01(4) no 1_565
H2 C16 3.53(3) no 1_655
H2 C18 3.59(3) no 1_655
H2 H6 2.84(4) no 2_645
H2 H14 2.85(4) no 1_655
H2 H16 3.37(4) no 1_655
H2 H20 2.94(4) no 1_655
H2 H21 3.45(4) no 1_655
H3 N3 3.20(3) no 2_655
H3 C1 3.22(3) no 2_655
H3 C2 3.34(3) no 2_655
H3 C3 3.35(3) no 2_655
H3 C4 3.28(3) no 2_655
H3 C5 3.20(3) no 2_655
H3 C12 3.45(3) no 2_655
H3 H7 2.44(4) no 2_655
H3 H17 3.28(4) no 2_655
H3 H21 3.55(4) no 1_655
H3 H28 3.33(4) no 2_655
H4 C10 3.50(3) no 3_766
H4 C14 3.17(2) no 3_766
H4 C22 3.12(2) no 3_756
H4 H4 3.03(4) no 3_766
H4 H11 3.22(3) no 3_766
H4 H13 2.49(4) no 3_766
H4 H21 3.26(4) no 1_655
H4 H29 3.33(4) no 1_565
H4 H29 3.02(4) no 3_756
H4 H30 2.53(3) no 3_756
H5 C18 3.57(3) no 2_555
H5 H8 3.21(4) no 2_645
H5 H19 2.80(4) no 2_555
H5 H20 2.63(4) no 2_555
H5 H26 3.24(4) no 1_565
H6 O2 2.94(3) no 2_655
H6 N2 2.89(3) no 2_655
H6 C4 2.91(3) no 2_655
H6 C5 2.87(3) no 2_655
H6 C21 3.28(3) no 2_655
H6 H2 2.84(4) no 2_655
H6 H20 3.38(4) no 2_555
H6 H26 2.78(4) no 2_655
H6 H28 3.14(4) no 2_655
H7 C8 2.91(3) no 2_645
H7 C9 3.42(3) no 2_645
H7 C13 3.55(3) no 2_645
H7 H3 2.44(4) no 2_645
H7 H8 3.05(4) no 2_645
H7 H9 3.50(4) no 2_645
H7 H26 2.81(4) no 2_655
H8 N1 3.34(3) no 2_655
H8 C1 3.43(3) no 2_655
H8 C17 3.35(3) no 1_665
H8 C17 3.53(3) no 2_655
H8 H5 3.21(4) no 2_655
H8 H7 3.05(4) no 2_655
H8 H17 2.64(4) no 2_655
H8 H18 3.25(4) no 1_665
H8 H19 2.52(4) no 1_665
H8 H22 3.29(4) no 2_655
H9 C14 3.28(3) no 3_766
H9 C17 3.31(3) no 1_665
H9 H7 3.50(4) no 2_655
H9 H11 2.99(4) no 3_766
H9 H13 2.68(4) no 3_766
H9 H14 3.05(4) no 1_665
H9 H18 3.05(4) no 1_665
H9 H19 2.58(4) no 1_665
H10 O1 2.84(4) no 1_655
H10 C17 3.57(4) no 2_655
H10 C21 3.52(4) no 1_665
H10 H17 2.65(5) no 2_655
H10 H18 3.33(5) no 1_665
H10 H19 3.39(4) no 1_665
H10 H21 3.52(5) no 1_655
H10 H22 3.25(5) no 2_655
H10 H23 3.42(4) no 1_665
H10 H27 2.65(5) no 1_665
H10 H28 3.49(5) no 1_665
H11 C16 3.40(3) no 3_656
H11 C20 3.18(3) no 3_656
H11 H4 3.22(3) no 3_766
H11 H9 2.99(4) no 3_766
H11 H14 2.91(4) no 3_656
H11 H15 2.89(4) no 3_656
H11 H23 2.73(4) no 3_656
H11 H24 3.38(4) no 3_656
H11 H25 2.91(4) no 3_656
H11 H29 3.43(4) no 1_565
H11 H31 3.22(4) no 1_565
H12 O2 2.88(3) no 3_756
H12 C16 3.30(3) no 1_655
H12 C16 3.23(3) no 3_656
H12 H12 3.38(4) no 3_756
H12 H14 3.14(4) no 1_655
H12 H14 2.61(4) no 3_656
H12 H15 3.14(4) no 3_656
H12 H16 2.60(4) no 1_655
H12 H16 3.31(4) no 3_656
H12 H21 3.58(4) no 1_655
H13 O2 2.73(3) no 3_756
H13 C9 3.43(3) no 3_766
H13 C10 3.01(3) no 3_766
H13 C13 3.34(3) no 3_766
H13 H4 2.49(4) no 3_766
H13 H9 2.68(4) no 3_766
H13 H14 3.23(4) no 3_656
H13 H16 3.48(4) no 1_655
H13 H29 3.07(4) no 3_756
H13 H30 3.48(4) no 3_756
H14 O2 3.46(3) no 1_455
H14 C14 3.14(3) no 3_656
H14 H2 2.85(4) no 1_455
H14 H9 3.05(4) no 1_445
H14 H11 2.91(4) no 3_656
H14 H12 3.14(4) no 1_455
H14 H12 2.61(4) no 3_656
H14 H13 3.23(4) no 3_656
H15 O2 3.51(3) no 3_656
H15 N2 3.43(3) no 3_656
H15 C4 3.53(3) no 3_656
H15 C5 3.40(3) no 3_656
H15 C14 3.49(3) no 3_656
H15 H11 2.89(4) no 3_656
H15 H12 3.14(4) no 3_656
H15 H24 3.32(4) no 3_656
H16 O2 2.77(3) no 3_656
H16 N2 3.19(3) no 3_656
H16 C11 3.48(3) no 1_455
H16 C14 3.34(3) no 1_455
H16 H2 3.37(4) no 1_455
H16 H12 2.60(4) no 1_455
H16 H12 3.31(4) no 3_656
H16 H13 3.48(4) no 1_455
H16 H24 3.44(4) no 3_656
H16 H30 3.25(4) no 3_656
H17 O1 3.13(3) no 2_545
H17 C8 3.60(3) no 2_645
H17 C9 3.53(3) no 2_645
H17 C13 3.03(3) no 2_645
H17 H3 3.28(4) no 2_645
H17 H8 2.64(4) no 2_645
H17 H10 2.65(5) no 2_645
H17 H22 3.26(4) no 2_545
H18 C13 3.39(3) no 1_445
H18 H8 3.25(4) no 1_445
H18 H9 3.05(4) no 1_445
H18 H10 3.33(5) no 1_445
H18 H22 3.19(4) no 2_545
H19 O1 3.40(3) no 2_545
H19 C13 2.97(3) no 1_445
H19 H1 3.54(3) no 2_545
H19 H5 2.80(4) no 2_545
H19 H8 2.52(4) no 1_445
H19 H9 2.58(4) no 1_445
H19 H10 3.39(4) no 1_445
H19 H22 3.58(4) no 2_545
H20 C6 3.55(3) no 1_455
H20 C12 3.40(3) no 2_545
H20 C21 3.52(3) no 2_555
H20 H2 2.94(4) no 1_455
H20 H5 2.63(4) no 2_545
H20 H6 3.38(4) no 2_545
H20 H26 3.20(4) no 2_555
H20 H27 3.41(4) no 2_555
H20 H28 3.42(4) no 2_555
H21 C6 2.97(3) no 1_455
H21 C7 3.04(3) no 1_455
H21 C8 2.95(3) no 1_455
H21 C9 2.81(3) no 1_455
H21 C10 2.74(3) no 1_455
H21 C11 2.83(3) no 1_455
H21 H2 3.45(4) no 1_455
H21 H3 3.55(4) no 1_455
H21 H4 3.26(4) no 1_455
H21 H10 3.52(5) no 1_455
H21 H12 3.58(4) no 1_455
H21 H28 3.51(4) no 2_555
H22 C17 3.53(3) no 2_555
H22 C21 2.86(3) no 2_555
H22 H8 3.29(4) no 2_645
H22 H10 3.25(5) no 2_645
H22 H17 3.26(4) no 2_555
H22 H18 3.19(4) no 2_555
H22 H19 3.58(4) no 2_555
H22 H26 3.04(4) no 2_555
H22 H27 2.67(4) no 2_555
H22 H28 2.44(4) no 2_555
H23 C22 3.14(3) no 3_646
H23 H10 3.42(4) no 1_445
H23 H11 2.73(4) no 3_656
H23 H23 3.46(4) no 3_646
H23 H30 3.07(4) no 3_646
H23 H31 2.20(4) no 3_646
H24 O1 3.29(3) no 3_656
H24 N1 3.15(3) no 3_656
H24 N3 3.24(3) no 3_656
H24 C1 2.83(3) no 3_656
H24 C2 3.02(4) no 3_656
H24 H1 3.26(4) no 3_656
H24 H11 3.38(4) no 3_656
H24 H15 3.32(4) no 3_656
H24 H16 3.44(4) no 3_656
H24 H31 3.22(5) no 3_646
H25 H11 2.91(4) no 3_656
H26 C7 3.46(3) no 1_545
H26 C8 3.60(3) no 1_545
H26 C12 3.19(3) no 2_645
H26 C18 3.55(3) no 2_545
H26 H1 3.35(4) no 1_545
H26 H5 3.24(4) no 1_545
H26 H6 2.78(4) no 2_645
H26 H7 2.81(4) no 2_645
H26 H20 3.20(4) no 2_545
H26 H22 3.04(4) no 2_545
H27 O1 3.53(3) no 1_545
H27 C13 3.58(3) no 1_445
H27 C18 3.50(3) no 2_545
H27 H1 2.91(4) no 1_545
H27 H10 2.65(5) no 1_445
H27 H20 3.41(4) no 2_545
H27 H22 2.67(4) no 2_545
H28 C18 3.25(3) no 2_545
H28 H3 3.33(4) no 2_645
H28 H6 3.14(4) no 2_645
H28 H10 3.49(5) no 1_445
H28 H20 3.42(4) no 2_545
H28 H21 3.51(4) no 2_545
H28 H22 2.44(4) no 2_545
H29 C6 3.16(3) no 1_545
H29 C7 3.47(3) no 1_545
H29 C8 3.52(3) no 1_545
H29 C9 3.28(3) no 1_545
H29 C10 2.92(3) no 1_545
H29 C11 2.87(3) no 1_545
H29 C14 3.52(3) no 1_545
H29 H4 3.33(4) no 1_545
H29 H4 3.02(4) no 3_756
H29 H11 3.43(4) no 1_545
H29 H13 3.07(4) no 3_756
H30 O1 3.30(3) no 3_656
H30 C10 3.37(3) no 3_756
H30 H4 2.53(3) no 3_756
H30 H13 3.48(4) no 3_756
H30 H16 3.25(4) no 3_656
H30 H23 3.07(4) no 3_646
H30 H31 3.58(4) no 3_646
H31 C2 3.48(3) no 1_545
H31 C20 3.18(3) no 3_646
H31 H1 3.01(4) no 1_545
H31 H11 3.22(4) no 1_545
H31 H23 2.20(4) no 3_646
H31 H24 3.22(5) no 3_646
H31 H30 3.58(4) no 3_646
H31 H31 2.97(5) no 3_646

loop_
_geom_torsion_atom_site_label_1
_geom_torsion_atom_site_label_2
_geom_torsion_atom_site_label_3
_geom_torsion_atom_site_label_4
_geom_torsion
_geom_torsion_publ_flag
O1 N1 C1 N3 165.2(2) no
O1 N1 C1 C2 -13.8(4) no
O1 N1 C15 C16 -93.3(3) no
O1 N1 C15 C17 142.3(2) no
O1 N1 C15 C18 24.6(3) no
C1 N1 C15 C16 81.7(3) no
C1 N1 C15 C17 -42.8(3) no
C1 N1 C15 C18 -160.5(2) no
C15 N1 C1 N3 -9.8(4) no
C15 N1 C1 C2 171.2(2) no
O2 N2 C5 N3 -178.79(19) no
O2 N2 C5 C4 1.3(3) no
O2 N2 C19 C20 131.0(2) no
O2 N2 C19 C21 -105.2(3) no
O2 N2 C19 C22 11.8(3) no
C5 N2 C19 C20 -55.3(3) no
C5 N2 C19 C21 68.5(3) no
C5 N2 C19 C22 -174.5(2) no
C19 N2 C5 N3 7.4(4) no
C19 N2 C5 C4 -172.5(2) no
C1 N3 C5 N2 178.1(2) no
C1 N3 C5 C4 -2.0(4) no
C5 N3 C1 N1 -179.4(2) no
C5 N3 C1 C2 -0.5(4) no
N1 C1 C2 C3 -178.3(2) no
N3 C1 C2 C3 2.7(4) no
C1 C2 C3 C4 -2.6(4) no
C1 C2 C3 C6 178.0(2) no
C2 C3 C4 C5 0.4(4) no
C2 C3 C6 C7 -59.6(4) no
C2 C3 C6 C11 121.0(3) no
C4 C3 C6 C7 120.9(3) no
C4 C3 C6 C11 -58.4(4) no
C6 C3 C4 C5 179.8(2) no
C3 C4 C5 N2 -178.0(2) no
C3 C4 C5 N3 2.0(4) no
C3 C6 C7 C8 -178.7(2) no
C3 C6 C7 C12 -0.0(4) no
C3 C6 C11 C10 179.6(2) no
C3 C6 C11 C14 -1.9(4) no
C7 C6 C11 C10 0.2(4) no
C7 C6 C11 C14 178.8(2) no
C11 C6 C7 C8 0.6(4) no
C11 C6 C7 C12 179.3(2) no
C6 C7 C8 C9 -0.7(4) no
C12 C7 C8 C9 -179.4(3) no
C7 C8 C9 C10 -0.2(4) no
C7 C8 C9 C13 179.3(3) no
C8 C9 C10 C11 1.1(4) no
C13 C9 C10 C11 -178.4(3) no
C9 C10 C11 C6 -1.2(4) no
C9 C10 C11 C14 -179.7(3) no
